data_4348159
loop_
_publ_author_name
'Mikhailov, Maxim A.'
'Brylev, Konstantin A.'
'Abramov, Pavel A.'
'Sakuda, Eri'
'Akagi, Soichiro'
'Ito, Akitaka'
'Kitamura, Noboru'
'Sokolov, Maxim N.'

_publ_section_title
;
 Synthetic Tuning of Redox, Spectroscopic, and Photophysical Properties of
 {Mo6I8}(4+) Core Cluster Complexes by Terminal Carboxylate Ligands.
;
_journal_issue 17
_journal_name_full 'Inorganic chemistry'
_journal_page_first 8437
_journal_page_last 8445
_journal_paper_doi 10.1021/acs.inorgchem.6b01042
_journal_volume 55
_journal_year 2016
_chemical_formula_structural ((C4H9)4N)2[Mo6I8(O2CC10H7)6]
_chemical_formula_sum 'C98 H114 I8 Mo6 N2 O12'
_chemical_formula_weight 3102.75
_space_group_crystal_system monoclinic
_space_group_IT_number 14
_space_group_name_Hall '-P 2yn'
_space_group_name_H-M_alt 'P 1 21/n 1'
_atom_sites_solution_hydrogens geom
_audit_creation_method SHELXL-2014/7
_cell_angle_alpha 90
_cell_angle_beta 96.476(2)
_cell_angle_gamma 90
_cell_formula_units_Z 2
_cell_length_a 14.2267(10)
_cell_length_b 16.1895(12)
_cell_length_c 21.9690(16)
_cell_measurement_reflns_used 2345
_cell_measurement_temperature 100(2)
_cell_measurement_theta_max 28.86
_cell_measurement_theta_min 2.25
_cell_volume 5027.7(6)
_computing_cell_refinement 'SAINT (Bruker-AXS, 2004)'
_computing_data_collection 'APEX2 (Bruker-AXS, 2004)'
_computing_data_reduction 'SAINT (Bruker-AXS, 2004)'
_computing_molecular_graphics 'SHELXLE (Sheldrick, 2011)'
_computing_publication_material 'CIFTAB-2014 (Sheldrick, 2014)'
_computing_structure_refinement 'SHELXL-2014 (Sheldrick, 2014)'
_computing_structure_solution 'SHELXS-2014 (Sheldrick, 2014)'
_diffrn_ambient_temperature 100(2)
_diffrn_detector_area_resol_mean 25
_diffrn_measured_fraction_theta_full 0.995
_diffrn_measured_fraction_theta_max 0.963
_diffrn_measurement_device_type 'Bruker Apex Duo'
_diffrn_measurement_method '\f and \w scans'
_diffrn_radiation_monochromator graphite
_diffrn_radiation_probe x-ray
_diffrn_radiation_source 'fine-focus sealed tube'
_diffrn_radiation_type MoK\a
_diffrn_radiation_wavelength 0.71073
_diffrn_reflns_av_R_equivalents 0.0624
_diffrn_reflns_av_unetI/netI 0.1334
_diffrn_reflns_Laue_measured_fraction_full 0.995
_diffrn_reflns_Laue_measured_fraction_max 0.963
_diffrn_reflns_limit_h_max 20
_diffrn_reflns_limit_h_min -16
_diffrn_reflns_limit_k_max 20
_diffrn_reflns_limit_k_min -22
_diffrn_reflns_limit_l_max 27
_diffrn_reflns_limit_l_min -31
_diffrn_reflns_number 23179
_diffrn_reflns_point_group_measured_fraction_full 0.995
_diffrn_reflns_point_group_measured_fraction_max 0.963
_diffrn_reflns_theta_full 25.242
_diffrn_reflns_theta_max 30.520
_diffrn_reflns_theta_min 1.566
_diffrn_standards_decay_% 0
_diffrn_standards_number 0
_exptl_absorpt_coefficient_mu 3.241
_exptl_absorpt_correction_T_max 0.713
_exptl_absorpt_correction_T_min 0.660
_exptl_absorpt_correction_type multi-scan
_exptl_absorpt_process_details 'SADABS (Bruker-AXS, 2004)'
_exptl_crystal_colour brown
_exptl_crystal_density_diffrn 2.050
_exptl_crystal_description block
_exptl_crystal_F_000 2976
_exptl_crystal_size_max 0.140
_exptl_crystal_size_mid 0.115
_exptl_crystal_size_min 0.112
_refine_diff_density_max 3.376
_refine_diff_density_min -2.148
_refine_diff_density_rms 0.442
_refine_ls_extinction_method none
_refine_ls_goodness_of_fit_ref 0.938
_refine_ls_hydrogen_treatment constr
_refine_ls_matrix_type full
_refine_ls_number_parameters 568
_refine_ls_number_reflns 14804
_refine_ls_number_restraints 0
_refine_ls_restrained_S_all 0.938
_refine_ls_R_factor_all 0.1517
_refine_ls_R_factor_gt 0.0620
_refine_ls_shift/su_max 0.001
_refine_ls_shift/su_mean 0.000
_refine_ls_structure_factor_coef Fsqd
_refine_ls_weighting_details 'w=1/[\s^2^(Fo^2^)+(0.0711P)^2^] where P=(Fo^2^+2Fc^2^)/3'
_refine_ls_weighting_scheme calc
_refine_ls_wR_factor_gt 0.1281
_refine_ls_wR_factor_ref 0.1724
_reflns_Friedel_coverage 0.000
_reflns_number_gt 7174
_reflns_number_total 14804
_reflns_threshold_expression >2\s(I)
_cod_data_source_file ic6b01042_si_001.cif
_cod_data_source_block 627
_cod_original_sg_symbol_H-M 'P 21/n'
_cod_database_code 4348159
_shelx_shelxl_version_number 2014/7
_shelx_space_group_comment
;
The symmetry employed for this shelxl refinement is uniquely defined
by the following loop, which should always be used as a source of
symmetry information in preference to the above space-group names.
They are only intended as comments.
;
_shelx_estimated_absorpt_t_min 0.660
_shelx_estimated_absorpt_t_max 0.713

loop_
_space_group_symop_operation_xyz
'x, y, z'
'-x+1/2, y+1/2, -z+1/2'
'-x, -y, -z'
'x-1/2, -y-1/2, z-1/2'

loop_
_atom_site_label
_atom_site_type_symbol
_atom_site_fract_x
_atom_site_fract_y
_atom_site_fract_z
_atom_site_U_iso_or_equiv
_atom_site_adp_type
_atom_site_occupancy
_atom_site_site_symmetry_order
_atom_site_calc_flag
_atom_site_refinement_flags_posn
_atom_site_refinement_flags_adp
Mo1 Mo 0.05645(5) -0.46440(5) 0.43057(4) 0.02343(18) Uani 1 1 d . .
Mo2 Mo 0.05154(5) -0.60673(5) 0.49200(4) 0.02367(18) Uani 1 1 d . .
Mo3 Mo -0.10990(5) -0.53204(5) 0.44931(4) 0.02243(18) Uani 1 1 d . .
I1 I -0.11950(4) -0.68217(4) 0.51271(3) 0.02871(16) Uani 1 1 d . .
I2 I 0.22634(4) -0.54142(4) 0.47207(3) 0.02989(16) Uani 1 1 d . .
I3 I -0.00420(5) -0.60703(4) 0.36568(3) 0.03187(16) Uani 1 1 d . .
I5 I 0.11123(4) -0.61327(4) 0.61548(3) 0.03010(16) Uani 1 1 d . .
O11 O 0.1146(5) -0.4264(5) 0.3496(3) 0.0388(18) Uani 1 1 d . .
O31 O -0.2310(4) -0.5767(4) 0.3962(3) 0.0296(16) Uani 1 1 d . .
O21 O 0.0977(5) -0.7282(4) 0.4791(4) 0.0378(18) Uani 1 1 d . .
O22 O 0.2422(6) -0.7492(5) 0.5264(5) 0.065(3) Uani 1 1 d . .
O32 O -0.2473(7) -0.5096(5) 0.3085(4) 0.075(3) Uani 1 1 d . .
O12 O 0.2588(5) -0.3727(5) 0.3783(4) 0.047(2) Uani 1 1 d . .
N1 N 0.5495(6) -1.3061(5) 0.3245(4) 0.0310(19) Uani 1 1 d . .
C121 C 0.6387(6) -1.3253(6) 0.2947(5) 0.031(2) Uani 1 1 d . .
H12A H 0.6864 -1.2822 0.3071 0.038 Uiso 1 1 calc R U
H12B H 0.6645 -1.3787 0.3109 0.038 Uiso 1 1 calc R U
C41 C -0.3402(6) -0.6300(6) 0.3178(5) 0.030(2) Uani 1 1 d . .
C40 C -0.3790(6) -0.6790(6) 0.3597(5) 0.033(2) Uani 1 1 d . .
H40A H -0.3577 -0.6725 0.4020 0.040 Uiso 1 1 calc R U
C39 C -0.4813(7) -0.7480(7) 0.2815(5) 0.037(3) Uani 1 1 d . .
H39A H -0.5288 -0.7880 0.2696 0.044 Uiso 1 1 calc R U
C24 C 0.1558(8) -0.8655(7) 0.4787(6) 0.046(3) Uani 1 1 d . .
C23 C 0.2272(8) -0.9273(7) 0.4887(6) 0.042(3) Uani 1 1 d . .
C111 C 0.5093(7) -1.2224(6) 0.3057(5) 0.032(2) Uani 1 1 d . .
H11A H 0.4556 -1.2109 0.3294 0.039 Uiso 1 1 calc R U
H11B H 0.4839 -1.2249 0.2618 0.039 Uiso 1 1 calc R U
C22 C 0.1693(8) -0.7745(7) 0.4967(5) 0.037(3) Uani 1 1 d . .
C124 C 0.7111(9) -1.3493(8) 0.1310(5) 0.048(3) Uani 1 1 d . .
H12C H 0.7741 -1.3557 0.1177 0.073 Uiso 1 1 calc R U
H12D H 0.6727 -1.3981 0.1188 0.073 Uiso 1 1 calc R U
H12E H 0.6805 -1.3000 0.1120 0.073 Uiso 1 1 calc R U
C38 C -0.3343(7) -0.5964(6) 0.2047(5) 0.034(2) Uani 1 1 d . .
H38A H -0.2848 -0.5574 0.2138 0.040 Uiso 1 1 calc R U
C37 C -0.4794(7) -0.7092(7) 0.1741(5) 0.035(3) Uani 1 1 d . .
H37A H -0.5294 -0.7472 0.1631 0.042 Uiso 1 1 calc R U
C21 C 0.2046(9) -1.0097(8) 0.4691(7) 0.055(3) Uani 1 1 d . .
C141 C 0.5761(7) -1.3090(7) 0.3933(5) 0.040(3) Uani 1 1 d . .
H14A H 0.5933 -1.3665 0.4051 0.048 Uiso 1 1 calc R U
H14B H 0.6331 -1.2744 0.4036 0.048 Uiso 1 1 calc R U
C123 C 0.7202(8) -1.3402(8) 0.2011(5) 0.045(3) Uani 1 1 d . .
H12F H 0.7524 -1.3897 0.2200 0.054 Uiso 1 1 calc R U
H12G H 0.7602 -1.2916 0.2132 0.054 Uiso 1 1 calc R U
C112 C 0.5784(7) -1.1510(6) 0.3145(5) 0.035(2) Uani 1 1 d . .
H11C H 0.6216 -1.1522 0.2822 0.043 Uiso 1 1 calc R U
H11D H 0.6169 -1.1561 0.3548 0.043 Uiso 1 1 calc R U
C36 C -0.4447(7) -0.6989(6) 0.2367(5) 0.031(2) Uani 1 1 d . .
C133 C 0.4202(8) -1.5164(7) 0.2879(7) 0.057(4) Uani 1 1 d . .
H13A H 0.4364 -1.5736 0.3010 0.068 Uiso 1 1 calc R U
H13B H 0.3581 -1.5027 0.3017 0.068 Uiso 1 1 calc R U
C35 C -0.3722(6) -0.6394(6) 0.2536(5) 0.028(2) Uani 1 1 d . .
C34 C -0.4421(8) -0.6656(7) 0.1295(5) 0.042(3) Uani 1 1 d . .
H34A H -0.4664 -0.6725 0.0877 0.051 Uiso 1 1 calc R U
C33 C -0.3686(8) -0.6112(7) 0.1457(6) 0.044(3) Uani 1 1 d . .
H33A H -0.3411 -0.5830 0.1142 0.053 Uiso 1 1 calc R U
C31 C -0.4488(7) -0.7383(7) 0.3421(6) 0.044(3) Uani 1 1 d . .
H31A H -0.4735 -0.7715 0.3722 0.053 Uiso 1 1 calc R U
C32 C -0.2685(7) -0.5659(6) 0.3413(5) 0.030(2) Uani 1 1 d . .
C132 C 0.4941(8) -1.4583(7) 0.3182(7) 0.057(4) Uani 1 1 d . .
H13C H 0.5561 -1.4715 0.3042 0.069 Uiso 1 1 calc R U
H13D H 0.4997 -1.4666 0.3632 0.069 Uiso 1 1 calc R U
C122 C 0.6261(7) -1.3301(7) 0.2258(5) 0.039(3) Uani 1 1 d . .
H12H H 0.5949 -1.2792 0.2088 0.047 Uiso 1 1 calc R U
H12I H 0.5847 -1.3775 0.2126 0.047 Uiso 1 1 calc R U
C131 C 0.4703(7) -1.3681(6) 0.3039(6) 0.038(3) Uani 1 1 d . .
H13E H 0.4135 -1.3532 0.3237 0.046 Uiso 1 1 calc R U
H13F H 0.4537 -1.3625 0.2591 0.046 Uiso 1 1 calc R U
C113 C 0.5237(7) -1.0688(6) 0.3114(5) 0.036(3) Uani 1 1 d . .
H11E H 0.4781 -1.0684 0.2739 0.043 Uiso 1 1 calc R U
H11F H 0.4871 -1.0653 0.3471 0.043 Uiso 1 1 calc R U
C1X C 0.1653(7) -0.4230(8) 0.2284(5) 0.041(3) Uani 1 1 d . .
H1XA H 0.1420 -0.4745 0.2409 0.049 Uiso 1 1 calc R U
C20 C 0.2781(7) -0.1499(8) 0.2745(6) 0.046(3) Uani 1 1 d . .
H20A H 0.2913 -0.1052 0.3021 0.055 Uiso 1 1 calc R U
C19 C 0.2272(7) -0.2911(7) 0.2550(5) 0.038(3) Uani 1 1 d . .
C18 C 0.1992(8) -0.3363(9) 0.1474(6) 0.055(4) Uani 1 1 d . .
H18A H 0.2010 -0.3264 0.1049 0.066 Uiso 1 1 calc R U
C17 C 0.1961(7) -0.3657(7) 0.2730(6) 0.044(3) Uani 1 1 d . .
C16 C 0.2532(7) -0.2246(7) 0.2976(6) 0.047(3) Uani 1 1 d . .
H16A H 0.2531 -0.2324 0.3404 0.056 Uiso 1 1 calc R U
C142 C 0.5001(8) -1.2801(8) 0.4315(5) 0.047(3) Uani 1 1 d . .
H14C H 0.4392 -1.3061 0.4158 0.057 Uiso 1 1 calc R U
H14D H 0.4926 -1.2196 0.4271 0.057 Uiso 1 1 calc R U
C3X C 0.3864(10) -0.9738(9) 0.5223(6) 0.065(4) Uani 1 1 d . .
H3XA H 0.4484 -0.9614 0.5408 0.078 Uiso 1 1 calc R U
C15 C 0.1670(9) -0.4089(9) 0.1665(6) 0.055(3) Uani 1 1 d . .
H15A H 0.1455 -0.4502 0.1376 0.066 Uiso 1 1 calc R U
C143 C 0.5228(9) -1.3013(9) 0.4996(6) 0.058(4) Uani 1 1 d . .
H14E H 0.5904 -1.2898 0.5128 0.069 Uiso 1 1 calc R U
H14F H 0.4844 -1.2661 0.5241 0.069 Uiso 1 1 calc R U
C2X C 0.3216(10) -0.9115(9) 0.5139(6) 0.057(4) Uani 1 1 d . .
H2XA H 0.3400 -0.8567 0.5252 0.068 Uiso 1 1 calc R U
C14 C 0.2600(9) -0.1993(8) 0.1711(7) 0.056(4) Uani 1 1 d . .
H14G H 0.2632 -0.1903 0.1286 0.067 Uiso 1 1 calc R U
C29 C 0.3650(10) -1.0552(9) 0.5045(7) 0.067(4) Uani 1 1 d . .
H29A H 0.4118 -1.0971 0.5110 0.081 Uiso 1 1 calc R U
C12 C 0.1895(9) -0.3928(7) 0.3388(5) 0.041(3) Uani 1 1 d . .
C13 C 0.2311(8) -0.2734(8) 0.1916(6) 0.051(3) Uani 1 1 d . .
C11 C 0.2847(9) -0.1369(10) 0.2138(7) 0.061(4) Uani 1 1 d . .
H11G H 0.3062 -0.0851 0.2005 0.073 Uiso 1 1 calc R U
C28 C 0.2772(12) -1.0737(10) 0.4782(8) 0.077(5) Uani 1 1 d . .
H28A H 0.2625 -1.1288 0.4655 0.093 Uiso 1 1 calc R U
C134 C 0.4121(9) -1.5120(8) 0.2197(8) 0.069(5) Uani 1 1 d . .
H13G H 0.3633 -1.5507 0.2023 0.103 Uiso 1 1 calc R U
H13H H 0.3946 -1.4558 0.2064 0.103 Uiso 1 1 calc R U
H13I H 0.4729 -1.5267 0.2057 0.103 Uiso 1 1 calc R U
C144 C 0.5020(9) -1.3912(8) 0.5108(7) 0.060(4) Uani 1 1 d . .
H14H H 0.5169 -1.4037 0.5545 0.090 Uiso 1 1 calc R U
H14I H 0.4349 -1.4024 0.4983 0.090 Uiso 1 1 calc R U
H14J H 0.5408 -1.4260 0.4870 0.090 Uiso 1 1 calc R U
C27 C 0.0666(10) -0.8865(8) 0.4522(8) 0.072(5) Uani 1 1 d . .
H27A H 0.0181 -0.8460 0.4465 0.087 Uiso 1 1 calc R U
C26 C 0.1148(11) -1.0286(10) 0.4434(9) 0.095(6) Uani 1 1 d . .
H26A H 0.0995 -1.0842 0.4325 0.114 Uiso 1 1 calc R U
C25 C 0.0481(13) -0.9698(10) 0.4335(10) 0.108(7) Uani 1 1 d . .
H25A H -0.0125 -0.9840 0.4136 0.130 Uiso 1 1 calc R U
C114 C 0.5858(9) -0.9947(8) 0.3111(6) 0.058(4) Uani 1 1 d . .
H11H H 0.5469 -0.9446 0.3091 0.087 Uiso 1 1 calc R U
H11I H 0.6302 -0.9938 0.3486 0.087 Uiso 1 1 calc R U
H11J H 0.6213 -0.9969 0.2754 0.087 Uiso 1 1 calc R U

loop_
_atom_site_aniso_label
_atom_site_aniso_U_11
_atom_site_aniso_U_22
_atom_site_aniso_U_33
_atom_site_aniso_U_23
_atom_site_aniso_U_13
_atom_site_aniso_U_12
Mo1 0.0216(4) 0.0250(4) 0.0224(4) 0.0021(3) -0.0031(3) -0.0070(3)
Mo2 0.0213(4) 0.0206(4) 0.0276(4) 0.0002(4) -0.0035(3) -0.0041(3)
Mo3 0.0209(4) 0.0227(4) 0.0221(4) 0.0007(3) -0.0050(3) -0.0060(3)
I1 0.0268(3) 0.0227(3) 0.0346(4) 0.0035(3) -0.0054(3) -0.0089(3)
I2 0.0225(3) 0.0309(3) 0.0355(4) 0.0003(3) -0.0002(2) -0.0032(3)
I3 0.0341(3) 0.0337(4) 0.0271(3) -0.0061(3) 0.0001(3) -0.0070(3)
I5 0.0263(3) 0.0287(3) 0.0323(4) 0.0085(3) -0.0101(3) -0.0076(3)
O11 0.028(4) 0.046(5) 0.042(5) 0.005(4) 0.002(3) -0.016(3)
O31 0.029(4) 0.029(4) 0.030(4) 0.004(3) 0.000(3) -0.016(3)
O21 0.038(4) 0.020(4) 0.054(5) -0.006(4) 0.000(4) -0.005(3)
O22 0.047(5) 0.032(5) 0.109(8) 0.000(5) -0.023(5) 0.003(4)
O32 0.106(8) 0.045(5) 0.061(6) 0.015(5) -0.043(6) -0.046(5)
O12 0.041(4) 0.046(5) 0.055(5) 0.002(4) 0.004(4) -0.001(4)
N1 0.030(4) 0.026(4) 0.035(5) -0.002(4) -0.005(4) 0.006(4)
C121 0.021(5) 0.027(5) 0.044(6) 0.002(5) -0.005(4) -0.001(4)
C41 0.014(4) 0.023(5) 0.049(7) -0.012(5) -0.013(4) -0.002(4)
C40 0.016(4) 0.038(6) 0.043(6) -0.013(5) -0.004(4) 0.003(4)
C39 0.024(5) 0.031(6) 0.053(7) -0.010(5) -0.001(5) -0.017(4)
C24 0.045(7) 0.037(6) 0.054(8) -0.007(6) -0.001(6) 0.002(5)
C23 0.040(6) 0.027(6) 0.060(8) -0.003(6) 0.013(6) 0.001(5)
C111 0.028(5) 0.029(5) 0.039(6) 0.008(5) -0.005(4) 0.007(4)
C22 0.035(6) 0.037(6) 0.041(7) -0.004(5) 0.004(5) -0.007(5)
C124 0.060(8) 0.042(7) 0.043(7) 0.006(6) 0.003(6) 0.000(6)
C38 0.029(5) 0.025(5) 0.043(6) -0.005(5) -0.011(4) 0.005(4)
C37 0.024(5) 0.031(6) 0.051(7) -0.007(5) 0.000(5) 0.005(4)
C21 0.052(8) 0.037(7) 0.075(10) 0.009(7) 0.005(7) 0.006(6)
C141 0.031(5) 0.043(7) 0.044(7) 0.004(6) -0.002(5) -0.002(5)
C123 0.040(6) 0.044(7) 0.047(7) 0.002(6) -0.010(5) 0.002(5)
C112 0.035(6) 0.034(6) 0.037(6) -0.001(5) 0.001(5) 0.003(5)
C36 0.034(5) 0.027(5) 0.030(6) -0.016(5) -0.006(4) 0.006(4)
C133 0.041(7) 0.034(7) 0.095(12) -0.013(7) 0.007(7) -0.002(5)
C35 0.024(5) 0.021(5) 0.037(6) -0.004(4) -0.008(4) 0.005(4)
C34 0.043(6) 0.036(6) 0.042(7) -0.003(5) -0.020(5) 0.010(5)
C33 0.057(7) 0.028(6) 0.045(7) -0.008(5) -0.003(6) 0.005(5)
C31 0.036(6) 0.045(7) 0.049(7) -0.009(6) -0.007(5) -0.003(5)
C32 0.028(5) 0.023(5) 0.037(6) -0.001(5) -0.011(4) -0.009(4)
C132 0.029(6) 0.039(7) 0.099(11) 0.001(7) -0.016(6) -0.001(5)
C122 0.031(5) 0.036(6) 0.050(7) -0.008(5) 0.001(5) 0.002(5)
C131 0.021(5) 0.024(5) 0.067(8) 0.005(5) -0.003(5) 0.006(4)
C113 0.037(6) 0.031(6) 0.038(6) 0.003(5) -0.005(5) -0.003(5)
C1X 0.036(6) 0.046(7) 0.042(7) 0.003(6) 0.009(5) 0.002(5)
C20 0.022(5) 0.050(7) 0.067(9) 0.003(7) 0.008(5) 0.002(5)
C19 0.017(5) 0.045(7) 0.052(7) 0.007(6) 0.010(5) 0.008(4)
C18 0.043(7) 0.080(10) 0.043(7) -0.014(8) 0.014(6) 0.005(7)
C17 0.027(5) 0.041(7) 0.065(9) 0.002(6) 0.004(5) 0.001(5)
C16 0.031(6) 0.039(7) 0.069(9) 0.011(6) -0.001(6) -0.007(5)
C142 0.035(6) 0.058(8) 0.049(8) 0.006(6) 0.007(5) -0.001(6)
C3X 0.054(8) 0.079(11) 0.061(9) -0.016(8) 0.002(7) 0.024(8)
C15 0.042(7) 0.062(9) 0.061(9) -0.007(8) 0.010(6) -0.004(6)
C143 0.051(8) 0.073(10) 0.050(8) 0.010(8) 0.010(6) 0.003(7)
C2X 0.068(9) 0.060(9) 0.041(7) -0.018(7) -0.001(6) -0.002(7)
C14 0.051(8) 0.065(9) 0.055(9) 0.019(8) 0.023(6) 0.012(7)
C29 0.063(9) 0.063(10) 0.077(11) 0.000(8) 0.011(8) 0.025(8)
C12 0.055(7) 0.034(6) 0.034(6) 0.004(5) 0.001(5) 0.014(6)
C13 0.034(6) 0.051(8) 0.068(9) 0.033(7) 0.008(6) 0.007(5)
C11 0.042(7) 0.075(10) 0.066(10) 0.006(9) 0.009(7) 0.006(7)
C28 0.080(11) 0.064(10) 0.088(12) 0.019(9) 0.010(9) 0.007(9)
C134 0.049(8) 0.043(8) 0.113(14) -0.031(9) 0.001(8) -0.001(6)
C144 0.055(8) 0.055(8) 0.072(10) 0.007(8) 0.020(7) 0.006(7)
C27 0.056(9) 0.037(8) 0.120(14) -0.005(9) -0.011(9) 0.001(6)
C26 0.063(10) 0.057(10) 0.163(19) -0.043(12) 0.001(11) 0.000(8)
C25 0.087(13) 0.053(10) 0.17(2) -0.040(12) -0.039(13) -0.014(9)
C114 0.065(9) 0.045(7) 0.063(9) 0.005(7) 0.000(7) -0.007(7)

loop_
_atom_type_symbol
_atom_type_description
_atom_type_scat_dispersion_real
_atom_type_scat_dispersion_imag
_atom_type_scat_source
C C 0.0033 0.0016 'International Tables Vol C Tables 4.2.6.8 and 6.1.1.4'
H H 0.0000 0.0000 'International Tables Vol C Tables 4.2.6.8 and 6.1.1.4'
N N 0.0061 0.0033 'International Tables Vol C Tables 4.2.6.8 and 6.1.1.4'
O O 0.0106 0.0060 'International Tables Vol C Tables 4.2.6.8 and 6.1.1.4'
Mo Mo -1.6832 0.6857 'International Tables Vol C Tables 4.2.6.8 and 6.1.1.4'
I I -0.4742 1.8119 'International Tables Vol C Tables 4.2.6.8 and 6.1.1.4'

loop_
_geom_angle_atom_site_label_1
_geom_angle_atom_site_label_2
_geom_angle_atom_site_label_3
_geom_angle
_geom_angle_site_symmetry_1
_geom_angle_site_symmetry_3
O11 Mo1 Mo3 137.51(18) . 3_546
O11 Mo1 Mo2 134.7(2) . .
Mo3 Mo1 Mo2 60.15(3) 3_546 .
O11 Mo1 Mo2 135.2(2) . 3_546
Mo3 Mo1 Mo2 60.00(3) 3_546 3_546
Mo2 Mo1 Mo2 90.03(4) . 3_546
O11 Mo1 Mo3 132.64(18) . .
Mo3 Mo1 Mo3 89.85(3) 3_546 .
Mo2 Mo1 Mo3 59.81(3) . .
Mo2 Mo1 Mo3 59.90(3) 3_546 .
O11 Mo1 I2 89.9(2) . .
Mo3 Mo1 I2 61.64(3) 3_546 .
Mo2 Mo1 I2 61.28(3) . .
Mo2 Mo1 I2 121.63(4) 3_546 .
Mo3 Mo1 I2 121.08(4) . .
O11 Mo1 I1 89.5(2) . 3_546
Mo3 Mo1 I1 62.15(3) 3_546 3_546
Mo2 Mo1 I1 122.29(4) . 3_546
Mo2 Mo1 I1 61.81(3) 3_546 3_546
Mo3 Mo1 I1 121.69(4) . 3_546
I2 Mo1 I1 90.64(3) . 3_546
O11 Mo1 I5 87.95(19) . 3_546
Mo3 Mo1 I5 120.47(4) 3_546 3_546
Mo2 Mo1 I5 120.15(4) . 3_546
Mo2 Mo1 I5 60.47(3) 3_546 3_546
Mo3 Mo1 I5 60.35(3) . 3_546
I2 Mo1 I5 177.76(4) . 3_546
I1 Mo1 I5 89.85(3) 3_546 3_546
O11 Mo1 I3 86.5(2) . .
Mo3 Mo1 I3 121.61(4) 3_546 .
Mo2 Mo1 I3 61.46(3) . .
Mo2 Mo1 I3 120.83(4) 3_546 .
Mo3 Mo1 I3 60.95(3) . .
I2 Mo1 I3 90.21(3) . .
I1 Mo1 I3 175.97(4) 3_546 .
I5 Mo1 I3 89.15(3) 3_546 .
O21 Mo2 Mo3 130.18(19) . .
O21 Mo2 Mo1 135.3(2) . .
Mo3 Mo2 Mo1 60.21(3) . .
O21 Mo2 Mo3 140.00(19) . 3_546
Mo3 Mo2 Mo3 89.82(3) . 3_546
Mo1 Mo2 Mo3 59.70(3) . 3_546
O21 Mo2 Mo1 134.3(2) . 3_546
Mo3 Mo2 Mo1 59.74(3) . 3_546
Mo1 Mo2 Mo1 89.97(4) . 3_546
Mo3 Mo2 Mo1 60.12(3) 3_546 3_546
O21 Mo2 I5 91.8(2) . .
Mo3 Mo2 I5 121.42(4) . .
Mo1 Mo2 I5 120.51(4) . .
Mo3 Mo2 I5 60.84(3) 3_546 .
Mo1 Mo2 I5 61.68(3) 3_546 .
O21 Mo2 I2 92.1(2) . .
Mo3 Mo2 I2 121.42(4) . .
Mo1 Mo2 I2 61.22(3) . .
Mo3 Mo2 I2 61.47(3) 3_546 .
Mo1 Mo2 I2 121.58(4) 3_546 .
I5 Mo2 I2 89.30(3) . .
O21 Mo2 I3 85.5(2) . .
Mo3 Mo2 I3 61.07(3) . .
Mo1 Mo2 I3 61.44(3) . .
Mo3 Mo2 I3 121.14(4) 3_546 .
Mo1 Mo2 I3 120.79(4) 3_546 .
I5 Mo2 I3 177.24(4) . .
I2 Mo2 I3 90.16(3) . .
O21 Mo2 I1 84.5(2) . .
Mo3 Mo2 I1 61.75(3) . .
Mo1 Mo2 I1 121.95(3) . .
Mo3 Mo2 I1 121.01(4) 3_546 .
Mo1 Mo2 I1 60.91(3) 3_546 .
I5 Mo2 I1 90.02(3) . .
I2 Mo2 I1 176.49(4) . .
I3 Mo2 I1 90.35(3) . .
O31 Mo3 Mo1 131.97(18) . 3_546
O31 Mo3 Mo2 131.23(19) . .
Mo1 Mo3 Mo2 60.26(3) 3_546 .
O31 Mo3 Mo2 138.5(2) . 3_546
Mo1 Mo3 Mo2 60.15(3) 3_546 3_546
Mo2 Mo3 Mo2 90.18(3) . 3_546
O31 Mo3 Mo1 137.65(18) . .
Mo1 Mo3 Mo1 90.15(3) 3_546 .
Mo2 Mo3 Mo1 59.99(3) . .
Mo2 Mo3 Mo1 59.98(3) 3_546 .
O31 Mo3 I5 92.85(18) . 3_546
Mo1 Mo3 I5 121.08(4) 3_546 3_546
Mo2 Mo3 I5 121.66(4) . 3_546
Mo2 Mo3 I5 60.95(3) 3_546 3_546
Mo1 Mo3 I5 61.68(3) . 3_546
O31 Mo3 I3 87.31(19) . .
Mo1 Mo3 I3 122.00(4) 3_546 .
Mo2 Mo3 I3 61.75(3) . .
Mo2 Mo3 I3 121.56(4) 3_546 .
Mo1 Mo3 I3 61.61(3) . .
I5 Mo3 I3 90.24(3) 3_546 .
O31 Mo3 I2 89.1(2) . 3_546
Mo1 Mo3 I2 61.25(3) 3_546 3_546
Mo2 Mo3 I2 121.51(4) . 3_546
Mo2 Mo3 I2 61.15(3) 3_546 3_546
Mo1 Mo3 I2 121.12(4) . 3_546
I5 Mo3 I2 89.19(3) 3_546 3_546
I3 Mo3 I2 176.31(3) . 3_546
O31 Mo3 I1 83.97(18) . .
Mo1 Mo3 I1 60.98(3) 3_546 .
Mo2 Mo3 I1 61.48(3) . .
Mo2 Mo3 I1 121.12(4) 3_546 .
Mo1 Mo3 I1 121.47(3) . .
I5 Mo3 I1 176.67(3) 3_546 .
I3 Mo3 I1 90.57(3) . .
I2 Mo3 I1 89.79(3) 3_546 .
Mo1 I1 Mo2 57.27(3) 3_546 .
Mo1 I1 Mo3 56.86(3) 3_546 .
Mo2 I1 Mo3 56.77(3) . .
Mo1 I2 Mo2 57.50(3) . .
Mo1 I2 Mo3 57.11(3) . 3_546
Mo2 I2 Mo3 57.38(3) . 3_546
Mo3 I3 Mo1 57.44(3) . .
Mo3 I3 Mo2 57.18(3) . .
Mo1 I3 Mo2 57.10(3) . .
Mo3 I5 Mo2 58.21(3) 3_546 .
Mo3 I5 Mo1 57.97(3) 3_546 3_546
Mo2 I5 Mo1 57.85(3) . 3_546
C12 O11 Mo1 135.0(7) . .
C32 O31 Mo3 135.2(6) . .
C22 O21 Mo2 138.7(7) . .
C111 N1 C141 110.2(8) . .
C111 N1 C121 111.9(8) . .
C141 N1 C121 107.2(7) . .
C111 N1 C131 105.2(7) . .
C141 N1 C131 111.4(8) . .
C121 N1 C131 111.0(8) . .
C122 C121 N1 115.6(7) . .
C122 C121 H12A 108.4 . .
N1 C121 H12A 108.4 . .
C122 C121 H12B 108.4 . .
N1 C121 H12B 108.4 . .
H12A C121 H12B 107.4 . .
C40 C41 C35 119.2(8) . .
C40 C41 C32 118.3(9) . .
C35 C41 C32 122.5(10) . .
C41 C40 C31 122.3(10) . .
C41 C40 H40A 118.9 . .
C31 C40 H40A 118.9 . .
C31 C39 C36 120.2(9) . .
C31 C39 H39A 119.9 . .
C36 C39 H39A 119.9 . .
C27 C24 C23 119.9(11) . .
C27 C24 C22 115.4(11) . .
C23 C24 C22 124.7(10) . .
C2X C23 C24 124.1(11) . .
C2X C23 C21 117.2(11) . .
C24 C23 C21 118.6(11) . .
N1 C111 C112 115.4(8) . .
N1 C111 H11A 108.4 . .
C112 C111 H11A 108.4 . .
N1 C111 H11B 108.4 . .
C112 C111 H11B 108.4 . .
H11A C111 H11B 107.5 . .
O22 C22 O21 123.8(10) . .
O22 C22 C24 122.0(10) . .
O21 C22 C24 114.2(9) . .
C123 C124 H12C 109.5 . .
C123 C124 H12D 109.5 . .
H12C C124 H12D 109.5 . .
C123 C124 H12E 109.5 . .
H12C C124 H12E 109.5 . .
H12D C124 H12E 109.5 . .
C33 C38 C35 120.4(10) . .
C33 C38 H38A 119.8 . .
C35 C38 H38A 119.8 . .
C34 C37 C36 121.0(10) . .
C34 C37 H37A 119.5 . .
C36 C37 H37A 119.5 . .
C26 C21 C23 119.9(12) . .
C26 C21 C28 120.6(13) . .
C23 C21 C28 119.4(12) . .
C142 C141 N1 115.5(8) . .
C142 C141 H14A 108.4 . .
N1 C141 H14A 108.4 . .
C142 C141 H14B 108.4 . .
N1 C141 H14B 108.4 . .
H14A C141 H14B 107.5 . .
C122 C123 C124 113.1(9) . .
C122 C123 H12F 109.0 . .
C124 C123 H12F 109.0 . .
C122 C123 H12G 109.0 . .
C124 C123 H12G 109.0 . .
H12F C123 H12G 107.8 . .
C111 C112 C113 109.7(8) . .
C111 C112 H11C 109.7 . .
C113 C112 H11C 109.7 . .
C111 C112 H11D 109.7 . .
C113 C112 H11D 109.7 . .
H11C C112 H11D 108.2 . .
C39 C36 C37 119.6(9) . .
C39 C36 C35 120.7(9) . .
C37 C36 C35 119.7(10) . .
C134 C133 C132 112.7(12) . .
C134 C133 H13A 109.1 . .
C132 C133 H13A 109.1 . .
C134 C133 H13B 109.1 . .
C132 C133 H13B 109.1 . .
H13A C133 H13B 107.8 . .
C36 C35 C38 116.9(9) . .
C36 C35 C41 117.8(10) . .
C38 C35 C41 125.2(9) . .
C37 C34 C33 119.2(11) . .
C37 C34 H34A 120.4 . .
C33 C34 H34A 120.4 . .
C38 C33 C34 122.7(12) . .
C38 C33 H33A 118.7 . .
C34 C33 H33A 118.7 . .
C39 C31 C40 119.9(12) . .
C39 C31 H31A 120.1 . .
C40 C31 H31A 120.1 . .
O32 C32 O31 123.8(9) . .
O32 C32 C41 121.0(9) . .
O31 C32 C41 115.2(9) . .
C133 C132 C131 112.2(9) . .
C133 C132 H13C 109.2 . .
C131 C132 H13C 109.2 . .
C133 C132 H13D 109.2 . .
C131 C132 H13D 109.2 . .
H13C C132 H13D 107.9 . .
C121 C122 C123 110.9(8) . .
C121 C122 H12H 109.5 . .
C123 C122 H12H 109.5 . .
C121 C122 H12I 109.5 . .
C123 C122 H12I 109.5 . .
H12H C122 H12I 108.0 . .
C132 C131 N1 115.1(8) . .
C132 C131 H13E 108.5 . .
N1 C131 H13E 108.5 . .
C132 C131 H13F 108.5 . .
N1 C131 H13F 108.5 . .
H13E C131 H13F 107.5 . .
C114 C113 C112 113.6(9) . .
C114 C113 H11E 108.9 . .
C112 C113 H11E 108.9 . .
C114 C113 H11F 108.9 . .
C112 C113 H11F 108.9 . .
H11E C113 H11F 107.7 . .
C15 C1X C17 123.1(12) . .
C15 C1X H1XA 118.4 . .
C17 C1X H1XA 118.4 . .
C11 C20 C16 123.2(14) . .
C11 C20 H20A 118.4 . .
C16 C20 H20A 118.4 . .
C17 C19 C13 120.7(12) . .
C17 C19 C16 122.8(12) . .
C13 C19 C16 116.4(11) . .
C15 C18 C13 119.8(13) . .
C15 C18 H18A 120.1 . .
C13 C18 H18A 120.1 . .
C19 C17 C1X 118.5(12) . .
C19 C17 C12 126.0(12) . .
C1X C17 C12 115.5(11) . .
C20 C16 C19 118.3(12) . .
C20 C16 H16A 120.8 . .
C19 C16 H16A 120.8 . .
C141 C142 C143 112.8(10) . .
C141 C142 H14C 109.0 . .
C143 C142 H14C 109.0 . .
C141 C142 H14D 109.0 . .
C143 C142 H14D 109.0 . .
H14C C142 H14D 107.8 . .
C2X C3X C29 122.4(13) . .
C2X C3X H3XA 118.8 . .
C29 C3X H3XA 118.8 . .
C18 C15 C1X 119.8(13) . .
C18 C15 H15A 120.1 . .
C1X C15 H15A 120.1 . .
C144 C143 C142 110.6(12) . .
C144 C143 H14E 109.5 . .
C142 C143 H14E 109.5 . .
C144 C143 H14F 109.5 . .
C142 C143 H14F 109.5 . .
H14E C143 H14F 108.1 . .
C3X C2X C23 121.1(13) . .
C3X C2X H2XA 119.5 . .
C23 C2X H2XA 119.5 . .
C13 C14 C11 118.5(14) . .
C13 C14 H14G 120.7 . .
C11 C14 H14G 120.7 . .
C28 C29 C3X 119.5(14) . .
C28 C29 H29A 120.3 . .
C3X C29 H29A 120.3 . .
O11 C12 O12 126.3(11) . .
O11 C12 C17 117.0(10) . .
O12 C12 C17 116.5(11) . .
C14 C13 C19 123.1(14) . .
C14 C13 C18 118.8(13) . .
C19 C13 C18 118.1(11) . .
C20 C11 C14 120.3(14) . .
C20 C11 H11G 119.8 . .
C14 C11 H11G 119.8 . .
C29 C28 C21 120.4(15) . .
C29 C28 H28A 119.8 . .
C21 C28 H28A 119.8 . .
C133 C134 H13G 109.5 . .
C133 C134 H13H 109.5 . .
H13G C134 H13H 109.5 . .
C133 C134 H13I 109.5 . .
H13G C134 H13I 109.5 . .
H13H C134 H13I 109.5 . .
C143 C144 H14H 109.5 . .
C143 C144 H14I 109.5 . .
H14H C144 H14I 109.5 . .
C143 C144 H14J 109.5 . .
H14H C144 H14J 109.5 . .
H14I C144 H14J 109.5 . .
C24 C27 C25 119.1(13) . .
C24 C27 H27A 120.4 . .
C25 C27 H27A 120.4 . .
C25 C26 C21 121.1(14) . .
C25 C26 H26A 119.4 . .
C21 C26 H26A 119.4 . .
C26 C25 C27 121.3(15) . .
C26 C25 H25A 119.4 . .
C27 C25 H25A 119.4 . .
C113 C114 H11H 109.5 . .
C113 C114 H11I 109.5 . .
H11H C114 H11I 109.5 . .
C113 C114 H11J 109.5 . .
H11H C114 H11J 109.5 . .
H11I C114 H11J 109.5 . .

loop_
_geom_bond_atom_site_label_1
_geom_bond_atom_site_label_2
_geom_bond_distance
_geom_bond_site_symmetry_2
Mo1 O11 2.135(7) .
Mo1 Mo3 2.6631(11) 3_546
Mo1 Mo2 2.6753(12) .
Mo1 Mo2 2.6774(12) 3_546
Mo1 Mo3 2.6812(11) .
Mo1 I2 2.7804(10) .
Mo1 I1 2.7813(10) 3_546
Mo1 I5 2.7841(10) 3_546
Mo1 I3 2.7985(10) .
Mo2 O21 2.103(7) .
Mo2 Mo3 2.6704(11) .
Mo2 Mo3 2.6754(11) 3_546
Mo2 Mo1 2.6774(12) 3_546
Mo2 I5 2.7516(10) .
Mo2 I2 2.7820(10) .
Mo2 I3 2.7990(11) .
Mo2 I1 2.8052(10) .
Mo3 O31 2.097(6) .
Mo3 Mo1 2.6633(11) 3_546
Mo3 Mo2 2.6753(11) 3_546
Mo3 I5 2.7485(10) 3_546
Mo3 I3 2.7810(11) .
Mo3 I2 2.7908(11) 3_546
Mo3 I1 2.8122(10) .
I1 Mo1 2.7812(10) 3_546
I2 Mo3 2.7906(11) 3_546
I5 Mo3 2.7486(10) 3_546
I5 Mo1 2.7840(10) 3_546
O11 C12 1.243(13) .
O31 C32 1.274(11) .
O21 C22 1.289(12) .
O22 C22 1.231(12) .
O32 C32 1.220(12) .
O12 C12 1.279(13) .
N1 C111 1.511(12) .
N1 C141 1.517(14) .
N1 C121 1.524(13) .
N1 C131 1.539(12) .
C121 C122 1.505(15) .
C121 H12A 0.9900 .
C121 H12B 0.9900 .
C41 C40 1.378(15) .
C41 C35 1.439(14) .
C41 C32 1.506(12) .
C40 C31 1.403(14) .
C40 H40A 0.9500 .
C39 C31 1.368(15) .
C39 C36 1.412(15) .
C39 H39A 0.9500 .
C24 C27 1.378(17) .
C24 C23 1.425(15) .
C24 C22 1.532(16) .
C23 C2X 1.417(16) .
C23 C21 1.428(16) .
C111 C112 1.516(14) .
C111 H11A 0.9900 .
C111 H11B 0.9900 .
C124 C123 1.537(16) .
C124 H12C 0.9800 .
C124 H12D 0.9800 .
C124 H12E 0.9800 .
C38 C33 1.354(14) .
C38 C35 1.435(15) .
C38 H38A 0.9500 .
C37 C34 1.363(16) .
C37 C36 1.416(14) .
C37 H37A 0.9500 .
C21 C26 1.372(19) .
C21 C28 1.460(19) .
C141 C142 1.516(16) .
C141 H14A 0.9900 .
C141 H14B 0.9900 .
C123 C122 1.509(15) .
C123 H12F 0.9900 .
C123 H12G 0.9900 .
C112 C113 1.538(14) .
C112 H11C 0.9900 .
C112 H11D 0.9900 .
C36 C35 1.429(13) .
C133 C134 1.49(2) .
C133 C132 1.510(15) .
C133 H13A 0.9900 .
C133 H13B 0.9900 .
C34 C33 1.384(15) .
C34 H34A 0.9500 .
C33 H33A 0.9500 .
C31 H31A 0.9500 .
C132 C131 1.523(14) .
C132 H13C 0.9900 .
C132 H13D 0.9900 .
C122 H12H 0.9900 .
C122 H12I 0.9900 .
C131 H13E 0.9900 .
C131 H13F 0.9900 .
C113 C114 1.491(15) .
C113 H11E 0.9900 .
C113 H11F 0.9900 .
C1X C15 1.381(17) .
C1X C17 1.384(16) .
C1X H1XA 0.9500 .
C20 C11 1.364(18) .
C20 C16 1.372(16) .
C20 H20A 0.9500 .
C19 C17 1.360(15) .
C19 C13 1.430(17) .
C19 C16 1.447(16) .
C18 C15 1.346(18) .
C18 C13 1.444(18) .
C18 H18A 0.9500 .
C17 C12 1.523(17) .
C16 H16A 0.9500 .
C142 C143 1.532(17) .
C142 H14C 0.9900 .
C142 H14D 0.9900 .
C3X C2X 1.365(17) .
C3X C29 1.398(19) .
C3X H3XA 0.9500 .
C15 H15A 0.9500 .
C143 C144 1.512(17) .
C143 H14E 0.9900 .
C143 H14F 0.9900 .
C2X H2XA 0.9500 .
C14 C13 1.361(17) .
C14 C11 1.397(19) .
C14 H14G 0.9500 .
C29 C28 1.35(2) .
C29 H29A 0.9500 .
C11 H11G 0.9500 .
C28 H28A 0.9500 .
C134 H13G 0.9800 .
C134 H13H 0.9800 .
C134 H13I 0.9800 .
C144 H14H 0.9800 .
C144 H14I 0.9800 .
C144 H14J 0.9800 .
C27 C25 1.426(18) .
C27 H27A 0.9500 .
C26 C25 1.34(2) .
C26 H26A 0.9500 .
C25 H25A 0.9500 .
C114 H11H 0.9800 .
C114 H11I 0.9800 .
C114 H11J 0.9800 .
